data_1564959
loop_
_publ_author_name
'Rot\"armel, Thomas'
'Becker, Jonathan'
'Schindler, Siegfried'

_publ_section_title
;
 Syntheses and investigation of metal complexes with macrocyclic
 polythioether ligands.
;
_journal_issue 0
_journal_name_full 'Faraday discussions'
_journal_page_first 70
_journal_page_last 85
_journal_paper_doi 10.1039/d1fd00062d
_journal_volume 234
_journal_year 2022
_chemical_formula_sum 'C28 H52 Fe3 I6 N4 S8'
_chemical_formula_weight 1630.16
_chemical_name_common '[FeII(14-S~4~)(MeCN)2][(FeI3)2(14-S~4~)]'
_space_group_crystal_system monoclinic
_space_group_IT_number 14
_space_group_name_Hall '-P 2ybc'
_space_group_name_H-M_alt 'P 1 21/c 1'
_atom_sites_solution_hydrogens geom
_atom_sites_solution_primary dual
_atom_sites_solution_secondary difmap
_audit_creation_method SHELXL-2018/3
_audit_update_record
;
2021-09-03 deposited with the CCDC.	2021-10-14 downloaded from the CCDC.
;
_cell_angle_alpha 90
_cell_angle_beta 101.373(2)
_cell_angle_gamma 90
_cell_formula_units_Z 4
_cell_length_a 17.8349(13)
_cell_length_b 19.1835(12)
_cell_length_c 15.1569(11)
_cell_measurement_reflns_used 9068
_cell_measurement_temperature 100(2)
_cell_measurement_theta_max 29.60
_cell_measurement_theta_min 2.42
_cell_volume 5083.9(6)
_computing_cell_refinement 'SAINT 8.40A (Bruker-AXS, 2017)'
_computing_data_collection 'APEX3 v2019.1-0 (Bruker-AXS, 2017)'
_computing_data_reduction 'SAINT 8.40A (Bruker-AXS, 2017)'
_computing_molecular_graphics 'Bruker SHELXTL'
_computing_publication_material 'Bruker SHELXTL'
_computing_structure_refinement 'SHELXL-2018/3 (Sheldrick, 2018)'
_computing_structure_solution 'SHELXT-2015 (Sheldrick, 2015)'
_diffrn_ambient_temperature 100(2)
_diffrn_detector_area_resol_mean 10.4167
_diffrn_measured_fraction_theta_full 1.000
_diffrn_measured_fraction_theta_max 1.000
_diffrn_measurement_device_type 'Bruker PHOTON100'
_diffrn_measurement_method '\f and \w scans'
_diffrn_radiation_type MoK\a
_diffrn_radiation_wavelength 0.71073
_diffrn_reflns_av_R_equivalents 0.0556
_diffrn_reflns_av_unetI/netI 0.0301
_diffrn_reflns_Laue_measured_fraction_full 1.000
_diffrn_reflns_Laue_measured_fraction_max 1.000
_diffrn_reflns_limit_h_max 24
_diffrn_reflns_limit_h_min -24
_diffrn_reflns_limit_k_max 25
_diffrn_reflns_limit_k_min -25
_diffrn_reflns_limit_l_max 20
_diffrn_reflns_limit_l_min -20
_diffrn_reflns_number 124242
_diffrn_reflns_point_group_measured_fraction_full 1.000
_diffrn_reflns_point_group_measured_fraction_max 1.000
_diffrn_reflns_theta_full 25.242
_diffrn_reflns_theta_max 28.699
_diffrn_reflns_theta_min 1.576
_diffrn_source 'I\mS micro-focus sealed tube, multilayer optics'
_exptl_absorpt_coefficient_mu 4.842
_exptl_absorpt_correction_T_max 0.7459
_exptl_absorpt_correction_T_min 0.4755
_exptl_absorpt_correction_type multi-scan
_exptl_absorpt_process_details 'SADABS 2016/2(Sheldrick, 2016)'
_exptl_crystal_colour colourless
_exptl_crystal_density_diffrn 2.130
_exptl_crystal_density_method 'not measured'
_exptl_crystal_description needle
_exptl_crystal_F_000 3088
_exptl_crystal_size_max 0.439
_exptl_crystal_size_mid 0.279
_exptl_crystal_size_min 0.203
_refine_diff_density_max 2.898
_refine_diff_density_min -2.157
_refine_diff_density_rms 0.176
_refine_ls_extinction_method none
_refine_ls_goodness_of_fit_ref 1.015
_refine_ls_hydrogen_treatment constr
_refine_ls_matrix_type full
_refine_ls_number_parameters 495
_refine_ls_number_reflns 13139
_refine_ls_number_restraints 830
_refine_ls_restrained_S_all 1.145
_refine_ls_R_factor_all 0.0581
_refine_ls_R_factor_gt 0.0395
_refine_ls_shift/su_max 0.003
_refine_ls_shift/su_mean 0.000
_refine_ls_structure_factor_coef Fsqd
_refine_ls_weighting_details 'w=1/[\s^2^(Fo^2^)+(0.0368P)^2^+27.7739P] where P=(Fo^2^+2Fc^2^)/3'
_refine_ls_weighting_scheme calc
_refine_ls_wR_factor_gt 0.0867
_refine_ls_wR_factor_ref 0.0951
_reflns_Friedel_coverage 0.000
_reflns_number_gt 10253
_reflns_number_total 13139
_reflns_threshold_expression 'I > 2\s(I)'
_cod_data_source_file d1fd00062d2.cif
_cod_data_source_block D20321
_cod_depositor_comments 'Adding full bibliography for 1564950--1564960.cif.'
_cod_original_sg_symbol_H-M 'P 21/c'
_cod_database_code 1564959
_shelx_shelxl_version_number 2018/3
_shelx_space_group_comment
; 
The symmetry employed for this shelxl refinement is uniquely defined 
by the following loop, which should always be used as a source of 
symmetry information in preference to the above space-group names. 
They are only intended as comments. 
;
_shelx_estimated_absorpt_t_min 0.225
_shelx_estimated_absorpt_t_max 0.440

loop_
_space_group_symop_operation_xyz
'x, y, z'
'-x, y+1/2, -z+1/2'
'-x, -y, -z'
'x, -y-1/2, z-1/2'

loop_
_atom_site_label
_atom_site_type_symbol
_atom_site_fract_x
_atom_site_fract_y
_atom_site_fract_z
_atom_site_U_iso_or_equiv
_atom_site_adp_type
_atom_site_occupancy
_atom_site_site_symmetry_order
_atom_site_calc_flag
_atom_site_refinement_flags_posn
_atom_site_refinement_flags_adp
_atom_site_refinement_flags_occupancy
_atom_site_disorder_assembly
_atom_site_disorder_group
I1 I 0.49522(2) 0.29924(2) 0.25016(2) 0.01635(7) Uani 1 1 d . . . . .
I2 I 1.07098(2) 0.15414(2) 0.65801(3) 0.03901(10) Uani 1 1 d . . . . .
I3 I 0.55417(2) 0.09785(2) 0.13670(2) 0.02885(8) Uani 1 1 d . . . . .
I4 I 0.41214(2) 0.09333(2) 0.34357(2) 0.02941(8) Uani 1 1 d . . . . .
I5 I 0.93910(2) 0.15013(2) 0.87105(2) 0.02730(8) Uani 1 1 d . . . . .
I6 I 1.00321(2) -0.05036(2) 0.74762(2) 0.01826(7) Uani 1 1 d . . . . .
Fe1 Fe 0.50921(4) 0.16374(3) 0.26857(5) 0.02083(14) Uani 1 1 d . . . . .
Fe2 Fe 0.97564(4) 0.08377(3) 0.73433(5) 0.02353(15) Uani 1 1 d . . . . .
S1 S 0.6153(2) 0.1598(2) 0.3996(2) 0.0181(5) Uani 0.716(4) 1 d D U P A 1
S2 S 0.72369(9) 0.14101(9) 0.72033(11) 0.0223(4) Uani 0.716(4) 1 d D U P A 1
S3 S 0.85234(16) 0.08076(19) 0.6234(2) 0.0183(5) Uani 0.716(4) 1 d D U P A 1
S4 S 0.78365(11) 0.10656(11) 0.34872(15) 0.0375(6) Uani 0.716(4) 1 d D U P A 1
C1 C 0.5809(4) 0.2063(5) 0.4913(4) 0.0218(15) Uani 0.716(4) 1 d D U P A 1
H1A H 0.568962 0.255099 0.472404 0.026 Uiso 0.716(4) 1 calc R U P A 1
H1AB H 0.532802 0.184169 0.500385 0.026 Uiso 0.716(4) 1 calc R U P A 1
C2 C 0.6373(4) 0.2065(4) 0.5796(4) 0.0171(13) Uani 0.716(4) 1 d D U P A 1
H2A H 0.615650 0.233210 0.624544 0.021 Uiso 0.716(4) 1 calc R U P A 1
H2AB H 0.684838 0.230072 0.571527 0.021 Uiso 0.716(4) 1 calc R U P A 1
C3 C 0.6563(4) 0.1335(4) 0.6146(5) 0.0235(14) Uani 0.716(4) 1 d D U P A 1
H3A H 0.679032 0.106350 0.570943 0.028 Uiso 0.716(4) 1 calc R U P A 1
H3AB H 0.609343 0.109362 0.623779 0.028 Uiso 0.716(4) 1 calc R U P A 1
C4 C 0.7560(5) 0.0516(4) 0.7396(5) 0.0261(10) Uani 0.716(4) 1 d D U P A 1
H4A H 0.795490 0.049805 0.795604 0.031 Uiso 0.716(4) 1 calc R U P A 1
H4AB H 0.712388 0.022600 0.749203 0.031 Uiso 0.716(4) 1 calc R U P A 1
C5 C 0.7880(5) 0.0209(4) 0.6662(5) 0.0261(10) Uani 0.716(4) 1 d D U P A 1
H5A H 0.745534 0.007802 0.616367 0.031 Uiso 0.716(4) 1 calc R U P A 1
H5AB H 0.816264 -0.022113 0.688071 0.031 Uiso 0.716(4) 1 calc R U P A 1
C6 C 0.8705(5) 0.0268(4) 0.5305(4) 0.0287(9) Uani 0.716(4) 1 d D U P A 1
H6A H 0.900594 -0.014659 0.555196 0.034 Uiso 0.716(4) 1 calc R U P A 1
H6AB H 0.821172 0.010276 0.494767 0.034 Uiso 0.716(4) 1 calc R U P A 1
C7 C 0.9143(4) 0.0668(4) 0.4685(4) 0.0287(9) Uani 0.716(4) 1 d D U P A 1
H7A H 0.917039 0.036585 0.416205 0.034 Uiso 0.716(4) 1 calc R U P A 1
H7AB H 0.967394 0.073924 0.501698 0.034 Uiso 0.716(4) 1 calc R U P A 1
C8 C 0.8822(5) 0.1385(5) 0.4321(5) 0.0287(9) Uani 0.716(4) 1 d D U P A 1
H8A H 0.916966 0.162614 0.398590 0.034 Uiso 0.716(4) 1 calc R U P A 1
H8AB H 0.871681 0.169111 0.480787 0.034 Uiso 0.716(4) 1 calc R U P A 1
C9 C 0.7363(4) 0.1872(4) 0.3197(5) 0.0328(11) Uani 0.716(4) 1 d D U P A 1
H9A H 0.774914 0.222161 0.310454 0.039 Uiso 0.716(4) 1 calc R U P A 1
H9AB H 0.700161 0.181367 0.261653 0.039 Uiso 0.716(4) 1 calc R U P A 1
C10 C 0.6935(4) 0.2154(4) 0.3866(5) 0.0328(11) Uani 0.716(4) 1 d D U P A 1
H10A H 0.673513 0.262244 0.367092 0.039 Uiso 0.716(4) 1 calc R U P A 1
H10B H 0.728839 0.220527 0.445479 0.039 Uiso 0.716(4) 1 calc R U P A 1
S1A S 0.6241(7) 0.1577(7) 0.3770(8) 0.053(3) Uani 0.284(4) 1 d D U P A 2
S2A S 0.8579(6) 0.1456(6) 0.4128(7) 0.095(3) Uani 0.284(4) 1 d D U P A 2
S3A S 0.8704(5) 0.0842(6) 0.6160(7) 0.0183(5) Uani 0.284(4) 1 d D U P A 2
S4A S 0.6290(5) 0.1035(4) 0.5869(5) 0.069(2) Uani 0.284(4) 1 d D U P A 2
C1A C 0.6899(11) 0.2291(9) 0.3646(13) 0.0328(11) Uani 0.284(4) 1 d D U P A 2
H1AA H 0.660593 0.272109 0.345058 0.039 Uiso 0.284(4) 1 calc R U P A 2
H1AC H 0.724497 0.238464 0.422932 0.039 Uiso 0.284(4) 1 calc R U P A 2
C2A C 0.7347(10) 0.2085(10) 0.2969(12) 0.0328(11) Uani 0.284(4) 1 d D U P A 2
H2AA H 0.775589 0.243622 0.298581 0.039 Uiso 0.284(4) 1 calc R U P A 2
H2AC H 0.700534 0.212261 0.237114 0.039 Uiso 0.284(4) 1 calc R U P A 2
C3A C 0.7725(9) 0.1365(9) 0.3020(10) 0.0328(11) Uani 0.284(4) 1 d D U P A 2
H3AA H 0.793311 0.126652 0.247361 0.039 Uiso 0.284(4) 1 calc R U P A 2
H3AC H 0.736039 0.099219 0.310013 0.039 Uiso 0.284(4) 1 calc R U P A 2
C4A C 0.8467(10) 0.0526(7) 0.4352(9) 0.0287(9) Uani 0.284(4) 1 d D U P A 2
H4AA H 0.792926 0.042238 0.438624 0.034 Uiso 0.284(4) 1 calc R U P A 2
H4AC H 0.860773 0.024038 0.386581 0.034 Uiso 0.284(4) 1 calc R U P A 2
C5A C 0.8977(10) 0.0371(9) 0.5217(9) 0.0287(9) Uani 0.284(4) 1 d D U P A 2
H5AA H 0.950760 0.049890 0.517878 0.034 Uiso 0.284(4) 1 calc R U P A 2
H5AC H 0.896649 -0.013626 0.533424 0.034 Uiso 0.284(4) 1 calc R U P A 2
C6A C 0.7952(11) 0.0270(10) 0.6450(14) 0.0261(10) Uani 0.284(4) 1 d D U P A 2
H6AA H 0.756492 0.017112 0.589987 0.031 Uiso 0.284(4) 1 calc R U P A 2
H6AC H 0.818297 -0.017821 0.668574 0.031 Uiso 0.284(4) 1 calc R U P A 2
C7A C 0.7554(10) 0.0613(11) 0.7165(12) 0.0261(10) Uani 0.284(4) 1 d D U P A 2
H7AA H 0.795412 0.074669 0.768867 0.031 Uiso 0.284(4) 1 calc R U P A 2
H7AC H 0.722606 0.025864 0.737507 0.031 Uiso 0.284(4) 1 calc R U P A 2
C8A C 0.7053(9) 0.1271(8) 0.6853(11) 0.0261(10) Uani 0.284(4) 1 d D U P A 2
H8AA H 0.737647 0.164727 0.668236 0.031 Uiso 0.284(4) 1 calc R U P A 2
H8AC H 0.681813 0.144234 0.735193 0.031 Uiso 0.284(4) 1 calc R U P A 2
C9A C 0.6210(17) 0.1984(8) 0.5542(12) 0.046(4) Uani 0.284(4) 1 d D U P A 2
H9AA H 0.593569 0.224224 0.594789 0.055 Uiso 0.284(4) 1 calc R U P A 2
H9AC H 0.672614 0.218926 0.559697 0.055 Uiso 0.284(4) 1 calc R U P A 2
C10A C 0.5802(14) 0.2039(13) 0.4637(11) 0.037(4) Uani 0.284(4) 1 d D U P A 2
H10C H 0.575192 0.253951 0.447587 0.044 Uiso 0.284(4) 1 calc R U P A 2
H10D H 0.528028 0.185308 0.460705 0.044 Uiso 0.284(4) 1 calc R U P A 2
Fe11 Fe 0.75242(3) 0.62440(3) 0.49739(4) 0.01131(11) Uani 1 1 d . . . . .
S11 S 0.81089(6) 0.58895(5) 0.38692(7) 0.01409(19) Uani 1 1 d . . . . .
S12 S 0.67141(6) 0.69031(5) 0.39860(7) 0.01453(19) Uani 1 1 d . . . . .
S13 S 0.69502(6) 0.65983(5) 0.60880(7) 0.01410(19) Uani 1 1 d . . . . .
S14 S 0.83303(6) 0.55906(5) 0.59688(7) 0.0147(2) Uani 1 1 d . . . . .
C11 C 0.8443(2) 0.6658(2) 0.3365(3) 0.0171(8) Uani 1 1 d . . . . .
H11A H 0.874679 0.695476 0.383976 0.021 Uiso 1 1 calc R U . . .
H11B H 0.877453 0.651871 0.294336 0.021 Uiso 1 1 calc R U . . .
C12 C 0.7749(2) 0.7070(2) 0.2857(3) 0.0171(8) Uani 1 1 d . . . . .
H12A H 0.793342 0.740163 0.244668 0.020 Uiso 1 1 calc R U . . .
H12B H 0.740065 0.673837 0.247921 0.020 Uiso 1 1 calc R U . . .
C13 C 0.7284(2) 0.7481(2) 0.3430(3) 0.0174(8) Uani 1 1 d . . . . .
H13A H 0.694227 0.781179 0.304151 0.021 Uiso 1 1 calc R U . . .
H13B H 0.763575 0.775400 0.388905 0.021 Uiso 1 1 calc R U . . .
C14 C 0.6339(3) 0.7476(2) 0.4756(3) 0.0198(9) Uani 1 1 d . . . . .
H14A H 0.673916 0.780664 0.504556 0.024 Uiso 1 1 calc R U . . .
H14B H 0.589956 0.774687 0.442598 0.024 Uiso 1 1 calc R U . . .
C15 C 0.6088(2) 0.7018(2) 0.5463(3) 0.0205(9) Uani 1 1 d . . . . .
H15A H 0.571667 0.666273 0.517200 0.025 Uiso 1 1 calc R U . . .
H15B H 0.584272 0.730253 0.587120 0.025 Uiso 1 1 calc R U . . .
C16 C 0.6609(2) 0.5831(2) 0.6580(3) 0.0191(9) Uani 1 1 d . . . . .
H16A H 0.627694 0.597105 0.700218 0.023 Uiso 1 1 calc R U . . .
H16B H 0.630171 0.554043 0.610131 0.023 Uiso 1 1 calc R U . . .
C17 C 0.7294(3) 0.5406(2) 0.7087(3) 0.0198(9) Uani 1 1 d . . . . .
H17A H 0.764408 0.572899 0.747887 0.024 Uiso 1 1 calc R U . . .
H17B H 0.710125 0.506871 0.748444 0.024 Uiso 1 1 calc R U . . .
C18 C 0.7758(3) 0.5003(2) 0.6503(3) 0.0199(9) Uani 1 1 d . . . . .
H18A H 0.740524 0.473837 0.603548 0.024 Uiso 1 1 calc R U . . .
H18B H 0.809737 0.466495 0.688253 0.024 Uiso 1 1 calc R U . . .
C19 C 0.8731(3) 0.5023(2) 0.5209(3) 0.0182(8) Uani 1 1 d . . . . .
H19A H 0.917609 0.476377 0.554626 0.022 Uiso 1 1 calc R U . . .
H19B H 0.834210 0.468238 0.491869 0.022 Uiso 1 1 calc R U . . .
C20 C 0.8974(2) 0.5487(2) 0.4504(3) 0.0180(8) Uani 1 1 d . . . . .
H20A H 0.922899 0.520767 0.409987 0.022 Uiso 1 1 calc R U . . .
H20B H 0.933476 0.584911 0.479605 0.022 Uiso 1 1 calc R U . . .
N11 N 0.6839(2) 0.54735(18) 0.4617(2) 0.0159(7) Uani 1 1 d . . . . .
C21 C 0.6464(3) 0.5020(2) 0.4312(3) 0.0202(9) Uani 1 1 d . . . . .
C22 C 0.6009(3) 0.4431(3) 0.3913(4) 0.0305(11) Uani 1 1 d . . . . .
H22A H 0.562989 0.458943 0.339323 0.046 Uiso 1 1 calc R U . . .
H22B H 0.574692 0.422203 0.435866 0.046 Uiso 1 1 calc R U . . .
H22C H 0.634395 0.408264 0.371659 0.046 Uiso 1 1 calc R U . . .
N12 N 0.82167(19) 0.70101(18) 0.5314(2) 0.0156(7) Uani 1 1 d . . . . .
C23 C 0.9096(3) 0.8037(3) 0.5966(4) 0.0308(11) Uani 1 1 d . . . . .
H23A H 0.945079 0.814618 0.556676 0.046 Uiso 1 1 calc R U . . .
H23B H 0.938725 0.791015 0.656207 0.046 Uiso 1 1 calc R U . . .
H23C H 0.877814 0.844551 0.601828 0.046 Uiso 1 1 calc R U . . .
C24 C 0.8610(3) 0.7457(2) 0.5595(3) 0.0206(9) Uani 1 1 d . . . . .
N31 N 0.7269(4) 0.9044(3) 0.4589(4) 0.0564(15) Uani 1 1 d . U . . .
C31 C 0.5969(4) 0.9645(3) 0.4001(4) 0.0531(16) Uani 1 1 d . U . . .
H31A H 0.599196 0.990525 0.345061 0.080 Uiso 1 1 calc R U . . .
H31B H 0.585361 0.996661 0.445933 0.080 Uiso 1 1 calc R U . . .
H31C H 0.556675 0.929045 0.387033 0.080 Uiso 1 1 calc R U . . .
C32 C 0.6697(4) 0.9311(3) 0.4331(4) 0.0453(14) Uani 1 1 d . U . . .
N41 N 0.7657(4) 0.3488(3) 0.5285(5) 0.0589(15) Uani 1 1 d . U . . .
C41 C 0.8745(5) 0.2853(4) 0.6325(7) 0.089(3) Uani 1 1 d . U . . .
H41A H 0.915289 0.275497 0.599489 0.134 Uiso 1 1 calc R U . . .
H41B H 0.855087 0.241422 0.652341 0.134 Uiso 1 1 calc R U . . .
H41C H 0.894714 0.314271 0.685138 0.134 Uiso 1 1 calc R U . . .
C42 C 0.8141(5) 0.3213(3) 0.5755(5) 0.0498(15) Uani 1 1 d . U . . .

loop_
_atom_site_aniso_label
_atom_site_aniso_U_11
_atom_site_aniso_U_22
_atom_site_aniso_U_33
_atom_site_aniso_U_23
_atom_site_aniso_U_13
_atom_site_aniso_U_12
I1 0.01629(13) 0.01378(14) 0.01891(14) -0.00318(10) 0.00328(10) 0.00003(9)
I2 0.03729(19) 0.0395(2) 0.0383(2) 0.01536(16) 0.00262(15) -0.02196(16)
I3 0.03219(17) 0.02374(17) 0.03221(17) -0.00695(13) 0.01019(14) 0.00908(13)
I4 0.02612(16) 0.03119(18) 0.03057(17) 0.00688(14) 0.00475(13) -0.00779(13)
I5 0.03453(17) 0.02228(16) 0.02416(15) -0.00643(12) 0.00354(13) -0.00157(12)
I6 0.01986(13) 0.01559(14) 0.01929(14) -0.00242(10) 0.00373(11) -0.00465(10)
Fe1 0.0241(3) 0.0156(3) 0.0240(3) -0.0025(3) 0.0077(3) -0.0003(2)
Fe2 0.0340(4) 0.0156(3) 0.0224(3) -0.0011(3) 0.0092(3) -0.0080(3)
S1 0.0194(9) 0.0171(10) 0.0188(11) 0.0016(9) 0.0061(8) 0.0025(7)
S2 0.0221(8) 0.0247(9) 0.0161(8) 0.0014(6) -0.0058(6) 0.0001(6)
S3 0.0233(15) 0.0174(7) 0.0172(8) 0.0025(6) 0.0114(9) 0.0004(10)
S4 0.0302(10) 0.0366(11) 0.0468(13) -0.0135(9) 0.0104(8) 0.0039(8)
C1 0.020(3) 0.035(4) 0.008(3) -0.011(3) -0.003(3) 0.007(3)
C2 0.017(3) 0.022(3) 0.008(3) -0.001(2) -0.005(2) -0.001(2)
C3 0.022(3) 0.026(4) 0.019(3) 0.004(3) -0.004(2) 0.000(3)
C4 0.0338(19) 0.021(2) 0.022(3) 0.0139(19) 0.0018(18) -0.0088(16)
C5 0.0338(19) 0.021(2) 0.022(3) 0.0139(19) 0.0018(18) -0.0088(16)
C6 0.038(2) 0.038(2) 0.0147(16) 0.0042(15) 0.0164(16) 0.0057(18)
C7 0.038(2) 0.038(2) 0.0147(16) 0.0042(15) 0.0164(16) 0.0057(18)
C8 0.038(2) 0.038(2) 0.0147(16) 0.0042(15) 0.0164(16) 0.0057(18)
C9 0.035(2) 0.036(3) 0.027(3) 0.025(2) 0.007(2) 0.006(2)
C10 0.035(2) 0.036(3) 0.027(3) 0.025(2) 0.007(2) 0.006(2)
S1A 0.045(5) 0.040(5) 0.062(7) 0.033(5) -0.013(4) -0.004(4)
S2A 0.099(6) 0.119(6) 0.070(5) 0.032(5) 0.025(5) 0.041(5)
S3A 0.0233(15) 0.0174(7) 0.0172(8) 0.0025(6) 0.0114(9) 0.0004(10)
S4A 0.102(6) 0.054(4) 0.057(4) 0.025(3) 0.035(4) 0.026(4)
C1A 0.035(2) 0.036(3) 0.027(3) 0.025(2) 0.007(2) 0.006(2)
C2A 0.035(2) 0.036(3) 0.027(3) 0.025(2) 0.007(2) 0.006(2)
C3A 0.035(2) 0.036(3) 0.027(3) 0.025(2) 0.007(2) 0.006(2)
C4A 0.038(2) 0.038(2) 0.0147(16) 0.0042(15) 0.0164(16) 0.0057(18)
C5A 0.038(2) 0.038(2) 0.0147(16) 0.0042(15) 0.0164(16) 0.0057(18)
C6A 0.0338(19) 0.021(2) 0.022(3) 0.0139(19) 0.0018(18) -0.0088(16)
C7A 0.0338(19) 0.021(2) 0.022(3) 0.0139(19) 0.0018(18) -0.0088(16)
C8A 0.0338(19) 0.021(2) 0.022(3) 0.0139(19) 0.0018(18) -0.0088(16)
C9A 0.058(8) 0.044(8) 0.034(7) 0.007(7) 0.004(7) 0.012(7)
C10A 0.046(7) 0.034(7) 0.026(7) 0.002(7) -0.001(6) 0.003(7)
Fe11 0.0123(3) 0.0097(3) 0.0117(3) -0.0012(2) 0.0018(2) -0.0006(2)
S11 0.0170(5) 0.0122(5) 0.0133(5) -0.0008(4) 0.0035(4) 0.0011(4)
S12 0.0143(4) 0.0151(5) 0.0141(5) 0.0018(4) 0.0026(4) 0.0022(4)
S13 0.0166(5) 0.0124(5) 0.0137(5) -0.0013(4) 0.0040(4) 0.0003(4)
S14 0.0155(5) 0.0165(5) 0.0124(5) 0.0012(4) 0.0031(4) 0.0019(4)
C11 0.020(2) 0.015(2) 0.018(2) 0.0030(16) 0.0068(16) 0.0024(16)
C12 0.023(2) 0.016(2) 0.0141(19) 0.0024(16) 0.0066(16) 0.0013(16)
C13 0.019(2) 0.020(2) 0.015(2) 0.0023(16) 0.0063(16) 0.0056(16)
C14 0.022(2) 0.020(2) 0.017(2) 0.0009(17) 0.0042(17) 0.0085(17)
C15 0.019(2) 0.025(2) 0.018(2) 0.0001(18) 0.0049(17) 0.0074(17)
C16 0.021(2) 0.018(2) 0.020(2) 0.0041(17) 0.0092(17) -0.0004(16)
C17 0.022(2) 0.022(2) 0.017(2) 0.0054(17) 0.0075(17) 0.0063(17)
C18 0.021(2) 0.017(2) 0.023(2) 0.0056(18) 0.0079(18) 0.0013(17)
C19 0.022(2) 0.015(2) 0.019(2) 0.0016(16) 0.0070(17) 0.0057(16)
C20 0.020(2) 0.017(2) 0.018(2) 0.0013(17) 0.0066(17) 0.0053(16)
N11 0.0178(17) 0.0157(18) 0.0146(17) -0.0002(14) 0.0040(14) -0.0012(14)
C21 0.023(2) 0.017(2) 0.020(2) -0.0023(17) 0.0057(18) -0.0035(17)
C22 0.035(3) 0.026(3) 0.031(3) -0.011(2) 0.006(2) -0.015(2)
N12 0.0150(16) 0.0156(18) 0.0164(17) -0.0011(14) 0.0037(14) 0.0016(13)
C23 0.036(3) 0.025(3) 0.033(3) -0.012(2) 0.010(2) -0.015(2)
C24 0.022(2) 0.020(2) 0.019(2) -0.0037(18) 0.0030(17) -0.0013(17)
N31 0.063(3) 0.041(3) 0.075(4) -0.023(3) 0.038(3) -0.022(3)
C31 0.089(5) 0.030(3) 0.041(4) -0.009(3) 0.015(3) -0.010(3)
C32 0.073(4) 0.022(3) 0.049(4) -0.013(2) 0.033(3) -0.022(3)
N41 0.065(4) 0.038(3) 0.081(4) -0.016(3) 0.031(3) -0.016(3)
C41 0.101(7) 0.035(4) 0.114(8) -0.011(4) -0.021(5) -0.022(4)
C42 0.068(4) 0.026(3) 0.062(4) -0.013(3) 0.030(3) -0.025(3)

loop_
_atom_type_symbol
_atom_type_description
_atom_type_scat_dispersion_real
_atom_type_scat_dispersion_imag
_atom_type_scat_source
C C 0.0033 0.0016 'International Tables Vol C Tables 4.2.6.8 and 6.1.1.4'
H H 0.0000 0.0000 'International Tables Vol C Tables 4.2.6.8 and 6.1.1.4'
S S 0.1246 0.1234 'International Tables Vol C Tables 4.2.6.8 and 6.1.1.4'
Fe Fe 0.3463 0.8444 'International Tables Vol C Tables 4.2.6.8 and 6.1.1.4'
I I -0.4742 1.8119 'International Tables Vol C Tables 4.2.6.8 and 6.1.1.4'
N N 0.0061 0.0033 'International Tables Vol C Tables 4.2.6.8 and 6.1.1.4'

loop_
_geom_angle_atom_site_label_1
_geom_angle_atom_site_label_2
_geom_angle_atom_site_label_3
_geom_angle
_geom_angle_site_symmetry_1
_geom_angle_site_symmetry_3
_geom_angle_publ_flag
S1A Fe1 I3 98.8(3) . . ?
S1 Fe1 I3 107.39(7) . . ?
S1A Fe1 I1 100.0(3) . . ?
S1 Fe1 I1 99.12(10) . . ?
I3 Fe1 I1 115.74(3) . . ?
S1A Fe1 I4 103.2(3) . . ?
S1 Fe1 I4 95.88(8) . . ?
I3 Fe1 I4 114.16(3) . . ?
I1 Fe1 I4 119.95(3) . . ?
S3A Fe2 I2 98.8(2) . . ?
S3 Fe2 I2 106.14(7) . . ?
S3A Fe2 I6 100.0(3) . . ?
S3 Fe2 I6 99.00(9) . . ?
I2 Fe2 I6 114.38(3) . . ?
S3A Fe2 I5 108.6(2) . . ?
S3 Fe2 I5 102.76(7) . . ?
I2 Fe2 I5 112.58(3) . . ?
I6 Fe2 I5 119.23(3) . . ?
C10 S1 C1 100.1(4) . . ?
C10 S1 Fe1 112.5(3) . . ?
C1 S1 Fe1 105.9(3) . . ?
C3 S2 C4 101.7(4) . . ?
C6 S3 C5 97.8(4) . . ?
C6 S3 Fe2 105.4(3) . . ?
C5 S3 Fe2 107.9(3) . . ?
C9 S4 C8 101.5(4) . . ?
C2 C1 S1 113.9(5) . . ?
C2 C1 H1A 108.8 . . ?
S1 C1 H1A 108.8 . . ?
C2 C1 H1AB 108.8 . . ?
S1 C1 H1AB 108.8 . . ?
H1A C1 H1AB 107.7 . . ?
C1 C2 C3 111.9(6) . . ?
C1 C2 H2A 109.2 . . ?
C3 C2 H2A 109.2 . . ?
C1 C2 H2AB 109.2 . . ?
C3 C2 H2AB 109.2 . . ?
H2A C2 H2AB 107.9 . . ?
C2 C3 S2 107.5(5) . . ?
C2 C3 H3A 110.2 . . ?
S2 C3 H3A 110.2 . . ?
C2 C3 H3AB 110.2 . . ?
S2 C3 H3AB 110.2 . . ?
H3A C3 H3AB 108.5 . . ?
C5 C4 S2 114.5(4) . . ?
C5 C4 H4A 108.6 . . ?
S2 C4 H4A 108.6 . . ?
C5 C4 H4AB 108.6 . . ?
S2 C4 H4AB 108.6 . . ?
H4A C4 H4AB 107.6 . . ?
C4 C5 S3 112.4(5) . . ?
C4 C5 H5A 109.1 . . ?
S3 C5 H5A 109.1 . . ?
C4 C5 H5AB 109.1 . . ?
S3 C5 H5AB 109.1 . . ?
H5A C5 H5AB 107.9 . . ?
C7 C6 S3 112.1(5) . . ?
C7 C6 H6A 109.2 . . ?
S3 C6 H6A 109.2 . . ?
C7 C6 H6AB 109.2 . . ?
S3 C6 H6AB 109.2 . . ?
H6A C6 H6AB 107.9 . . ?
C6 C7 C8 117.6(6) . . ?
C6 C7 H7A 107.9 . . ?
C8 C7 H7A 107.9 . . ?
C6 C7 H7AB 107.9 . . ?
C8 C7 H7AB 107.9 . . ?
H7A C7 H7AB 107.2 . . ?
C7 C8 S4 99.6(5) . . ?
C7 C8 H8A 111.9 . . ?
S4 C8 H8A 111.9 . . ?
C7 C8 H8AB 111.9 . . ?
S4 C8 H8AB 111.9 . . ?
H8A C8 H8AB 109.6 . . ?
C10 C9 S4 115.5(5) . . ?
C10 C9 H9A 108.4 . . ?
S4 C9 H9A 108.4 . . ?
C10 C9 H9AB 108.4 . . ?
S4 C9 H9AB 108.4 . . ?
H9A C9 H9AB 107.5 . . ?
C9 C10 S1 111.9(6) . . ?
C9 C10 H10A 109.2 . . ?
S1 C10 H10A 109.2 . . ?
C9 C10 H10B 109.2 . . ?
S1 C10 H10B 109.2 . . ?
H10A C10 H10B 107.9 . . ?
C1A S1A C10A 94.7(10) . . ?
C1A S1A Fe1 112.1(9) . . ?
C10A S1A Fe1 92.3(8) . . ?
C4A S2A C3A 88.7(8) . . ?
C5A S3A C6A 102.1(9) . . ?
C5A S3A Fe2 107.5(7) . . ?
C6A S3A Fe2 109.1(9) . . ?
C8A S4A C9A 88.9(8) . . ?
C2A C1A S1A 108.4(12) . . ?
C2A C1A H1AA 110.0 . . ?
S1A C1A H1AA 110.0 . . ?
C2A C1A H1AC 110.0 . . ?
S1A C1A H1AC 110.0 . . ?
H1AA C1A H1AC 108.4 . . ?
C1A C2A C3A 120.1(13) . . ?
C1A C2A H2AA 107.3 . . ?
C3A C2A H2AA 107.3 . . ?
C1A C2A H2AC 107.3 . . ?
C3A C2A H2AC 107.3 . . ?
H2AA C2A H2AC 106.9 . . ?
C2A C3A S2A 102.3(11) . . ?
C2A C3A H3AA 111.3 . . ?
S2A C3A H3AA 111.3 . . ?
C2A C3A H3AC 111.3 . . ?
S2A C3A H3AC 111.3 . . ?
H3AA C3A H3AC 109.2 . . ?
C5A C4A S2A 106.9(11) . . ?
C5A C4A H4AA 110.3 . . ?
S2A C4A H4AA 110.3 . . ?
C5A C4A H4AC 110.3 . . ?
S2A C4A H4AC 110.3 . . ?
H4AA C4A H4AC 108.6 . . ?
C4A C5A S3A 112.4(11) . . ?
C4A C5A H5AA 109.1 . . ?
S3A C5A H5AA 109.1 . . ?
C4A C5A H5AC 109.1 . . ?
S3A C5A H5AC 109.1 . . ?
H5AA C5A H5AC 107.9 . . ?
C7A C6A S3A 111.5(11) . . ?
C7A C6A H6AA 109.3 . . ?
S3A C6A H6AA 109.3 . . ?
C7A C6A H6AC 109.3 . . ?
S3A C6A H6AC 109.3 . . ?
H6AA C6A H6AC 108.0 . . ?
C6A C7A C8A 116.3(12) . . ?
C6A C7A H7AA 108.2 . . ?
C8A C7A H7AA 108.2 . . ?
C6A C7A H7AC 108.2 . . ?
C8A C7A H7AC 108.2 . . ?
H7AA C7A H7AC 107.4 . . ?
C7A C8A S4A 109.2(11) . . ?
C7A C8A H8AA 109.8 . . ?
S4A C8A H8AA 109.8 . . ?
C7A C8A H8AC 109.8 . . ?
S4A C8A H8AC 109.8 . . ?
H8AA C8A H8AC 108.3 . . ?
C10A C9A S4A 108.8(14) . . ?
C10A C9A H9AA 109.9 . . ?
S4A C9A H9AA 109.9 . . ?
C10A C9A H9AC 109.9 . . ?
S4A C9A H9AC 109.9 . . ?
H9AA C9A H9AC 108.3 . . ?
C9A C10A S1A 115.8(15) . . ?
C9A C10A H10C 108.3 . . ?
S1A C10A H10C 108.3 . . ?
C9A C10A H10D 108.3 . . ?
S1A C10A H10D 108.3 . . ?
H10C C10A H10D 107.4 . . ?
N12 Fe11 N11 179.07(15) . . ?
N12 Fe11 S11 93.62(11) . . ?
N11 Fe11 S11 85.45(11) . . ?
N12 Fe11 S13 86.05(11) . . ?
N11 Fe11 S13 94.88(11) . . ?
S11 Fe11 S13 179.45(5) . . ?
N12 Fe11 S14 87.39(11) . . ?
N11 Fe11 S14 92.68(11) . . ?
S11 Fe11 S14 90.10(4) . . ?
S13 Fe11 S14 89.45(4) . . ?
N12 Fe11 S12 92.47(11) . . ?
N11 Fe11 S12 87.47(11) . . ?
S11 Fe11 S12 90.32(4) . . ?
S13 Fe11 S12 90.13(4) . . ?
S14 Fe11 S12 179.56(5) . . ?
C11 S11 C20 104.6(2) . . ?
C11 S11 Fe11 107.86(14) . . ?
C20 S11 Fe11 101.76(14) . . ?
C13 S12 C14 103.8(2) . . ?
C13 S12 Fe11 107.82(14) . . ?
C14 S12 Fe11 100.41(14) . . ?
C16 S13 C15 104.8(2) . . ?
C16 S13 Fe11 107.71(15) . . ?
C15 S13 Fe11 101.84(14) . . ?
C18 S14 C19 103.6(2) . . ?
C18 S14 Fe11 107.70(15) . . ?
C19 S14 Fe11 100.76(14) . . ?
C12 C11 S11 109.2(3) . . ?
C12 C11 H11A 109.8 . . ?
S11 C11 H11A 109.8 . . ?
C12 C11 H11B 109.8 . . ?
S11 C11 H11B 109.8 . . ?
H11A C11 H11B 108.3 . . ?
C13 C12 C11 116.9(3) . . ?
C13 C12 H12A 108.1 . . ?
C11 C12 H12A 108.1 . . ?
C13 C12 H12B 108.1 . . ?
C11 C12 H12B 108.1 . . ?
H12A C12 H12B 107.3 . . ?
C12 C13 S12 111.3(3) . . ?
C12 C13 H13A 109.4 . . ?
S12 C13 H13A 109.4 . . ?
C12 C13 H13B 109.4 . . ?
S12 C13 H13B 109.4 . . ?
H13A C13 H13B 108.0 . . ?
C15 C14 S12 107.4(3) . . ?
C15 C14 H14A 110.2 . . ?
S12 C14 H14A 110.2 . . ?
C15 C14 H14B 110.2 . . ?
S12 C14 H14B 110.2 . . ?
H14A C14 H14B 108.5 . . ?
C14 C15 S13 106.6(3) . . ?
C14 C15 H15A 110.4 . . ?
S13 C15 H15A 110.4 . . ?
C14 C15 H15B 110.4 . . ?
S13 C15 H15B 110.4 . . ?
H15A C15 H15B 108.6 . . ?
C17 C16 S13 109.7(3) . . ?
C17 C16 H16A 109.7 . . ?
S13 C16 H16A 109.7 . . ?
C17 C16 H16B 109.7 . . ?
S13 C16 H16B 109.7 . . ?
H16A C16 H16B 108.2 . . ?
C18 C17 C16 116.3(4) . . ?
C18 C17 H17A 108.2 . . ?
C16 C17 H17A 108.2 . . ?
C18 C17 H17B 108.2 . . ?
C16 C17 H17B 108.2 . . ?
H17A C17 H17B 107.4 . . ?
C17 C18 S14 111.1(3) . . ?
C17 C18 H18A 109.4 . . ?
S14 C18 H18A 109.4 . . ?
C17 C18 H18B 109.4 . . ?
S14 C18 H18B 109.4 . . ?
H18A C18 H18B 108.0 . . ?
C20 C19 S14 107.2(3) . . ?
C20 C19 H19A 110.3 . . ?
S14 C19 H19A 110.3 . . ?
C20 C19 H19B 110.3 . . ?
S14 C19 H19B 110.3 . . ?
H19A C19 H19B 108.5 . . ?
C19 C20 S11 106.9(3) . . ?
C19 C20 H20A 110.3 . . ?
S11 C20 H20A 110.3 . . ?
C19 C20 H20B 110.3 . . ?
S11 C20 H20B 110.3 . . ?
H20A C20 H20B 108.6 . . ?
C21 N11 Fe11 171.8(4) . . ?
N11 C21 C22 177.9(5) . . ?
C21 C22 H22A 109.5 . . ?
C21 C22 H22B 109.5 . . ?
H22A C22 H22B 109.5 . . ?
C21 C22 H22C 109.5 . . ?
H22A C22 H22C 109.5 . . ?
H22B C22 H22C 109.5 . . ?
C24 N12 Fe11 173.4(4) . . ?
C24 C23 H23A 109.5 . . ?
C24 C23 H23B 109.5 . . ?
H23A C23 H23B 109.5 . . ?
C24 C23 H23C 109.5 . . ?
H23A C23 H23C 109.5 . . ?
H23B C23 H23C 109.5 . . ?
N12 C24 C23 178.3(5) . . ?
C32 C31 H31A 109.5 . . ?
C32 C31 H31B 109.5 . . ?
H31A C31 H31B 109.5 . . ?
C32 C31 H31C 109.5 . . ?
H31A C31 H31C 109.5 . . ?
H31B C31 H31C 109.5 . . ?
N31 C32 C31 179.6(7) . . ?
C42 C41 H41A 109.5 . . ?
C42 C41 H41B 109.5 . . ?
H41A C41 H41B 109.5 . . ?
C42 C41 H41C 109.5 . . ?
H41A C41 H41C 109.5 . . ?
H41B C41 H41C 109.5 . . ?
N41 C42 C41 178.4(8) . . ?

loop_
_geom_bond_atom_site_label_1
_geom_bond_atom_site_label_2
_geom_bond_distance
_geom_bond_site_symmetry_2
_geom_bond_publ_flag
I1 Fe1 2.6210(7) . ?
I2 Fe2 2.6130(7) . ?
I3 Fe1 2.6205(7) . ?
I4 Fe1 2.6249(7) . ?
I5 Fe2 2.6216(8) . ?
I6 Fe2 2.6199(8) . ?
Fe1 S1A 2.363(13) . ?
Fe1 S1 2.460(4) . ?
Fe2 S3A 2.327(11) . ?
Fe2 S3 2.492(3) . ?
S1 C10 1.798(7) . ?
S1 C1 1.855(7) . ?
S2 C3 1.809(6) . ?
S2 C4 1.816(7) . ?
S3 C6 1.828(7) . ?
S3 C5 1.831(6) . ?
S4 C9 1.776(7) . ?
S4 C8 2.046(8) . ?
C1 C2 1.508(8) . ?
C1 H1A 0.9900 . ?
C1 H1AB 0.9900 . ?
C2 C3 1.511(9) . ?
C2 H2A 0.9900 . ?
C2 H2AB 0.9900 . ?
C3 H3A 0.9900 . ?
C3 H3AB 0.9900 . ?
C4 C5 1.470(10) . ?
C4 H4A 0.9900 . ?
C4 H4AB 0.9900 . ?
C5 H5A 0.9900 . ?
C5 H5AB 0.9900 . ?
C6 C7 1.540(9) . ?
C6 H6A 0.9900 . ?
C6 H6AB 0.9900 . ?
C7 C8 1.550(11) . ?
C7 H7A 0.9900 . ?
C7 H7AB 0.9900 . ?
C8 H8A 0.9900 . ?
C8 H8AB 0.9900 . ?
C9 C10 1.486(10) . ?
C9 H9A 0.9900 . ?
C9 H9AB 0.9900 . ?
C10 H10A 0.9900 . ?
C10 H10B 0.9900 . ?
S1A C1A 1.837(13) . ?
S1A C10A 1.880(13) . ?
S2A C4A 1.834(12) . ?
S2A C3A 2.040(12) . ?
S3A C5A 1.836(12) . ?
S3A C6A 1.852(12) . ?
S4A C8A 1.866(13) . ?
S4A C9A 1.886(14) . ?
C1A C2A 1.473(16) . ?
C1A H1AA 0.9900 . ?
C1A H1AC 0.9900 . ?
C2A C3A 1.533(17) . ?
C2A H2AA 0.9900 . ?
C2A H2AC 0.9900 . ?
C3A H3AA 0.9900 . ?
C3A H3AC 0.9900 . ?
C4A C5A 1.472(16) . ?
C4A H4AA 0.9900 . ?
C4A H4AC 0.9900 . ?
C5A H5AA 0.9900 . ?
C5A H5AC 0.9900 . ?
C6A C7A 1.554(16) . ?
C6A H6AA 0.9900 . ?
C6A H6AC 0.9900 . ?
C7A C8A 1.564(17) . ?
C7A H7AA 0.9900 . ?
C7A H7AC 0.9900 . ?
C8A H8AA 0.9900 . ?
C8A H8AC 0.9900 . ?
C9A C10A 1.424(17) . ?
C9A H9AA 0.9900 . ?
C9A H9AC 0.9900 . ?
C10A H10C 0.9900 . ?
C10A H10D 0.9900 . ?
Fe11 N12 1.923(4) . ?
Fe11 N11 1.926(4) . ?
Fe11 S11 2.2455(11) . ?
Fe11 S13 2.2457(11) . ?
Fe11 S14 2.2487(11) . ?
Fe11 S12 2.2528(11) . ?
S11 C11 1.815(4) . ?
S11 C20 1.821(4) . ?
S12 C13 1.819(4) . ?
S12 C14 1.824(4) . ?
S13 C16 1.810(4) . ?
S13 C15 1.827(4) . ?
S14 C18 1.815(4) . ?
S14 C19 1.830(4) . ?
C11 C12 1.540(6) . ?
C11 H11A 0.9900 . ?
C11 H11B 0.9900 . ?
C12 C13 1.531(6) . ?
C12 H12A 0.9900 . ?
C12 H12B 0.9900 . ?
C13 H13A 0.9900 . ?
C13 H13B 0.9900 . ?
C14 C15 1.520(6) . ?
C14 H14A 0.9900 . ?
C14 H14B 0.9900 . ?
C15 H15A 0.9900 . ?
C15 H15B 0.9900 . ?
C16 C17 1.542(6) . ?
C16 H16A 0.9900 . ?
C16 H16B 0.9900 . ?
C17 C18 1.535(6) . ?
C17 H17A 0.9900 . ?
C17 H17B 0.9900 . ?
C18 H18A 0.9900 . ?
C18 H18B 0.9900 . ?
C19 C20 1.518(6) . ?
C19 H19A 0.9900 . ?
C19 H19B 0.9900 . ?
C20 H20A 0.9900 . ?
C20 H20B 0.9900 . ?
N11 C21 1.139(6) . ?
C21 C22 1.452(6) . ?
C22 H22A 0.9800 . ?
C22 H22B 0.9800 . ?
C22 H22C 0.9800 . ?
N12 C24 1.136(6) . ?
C23 C24 1.454(6) . ?
C23 H23A 0.9800 . ?
C23 H23B 0.9800 . ?
C23 H23C 0.9800 . ?
N31 C32 1.139(9) . ?
C31 C32 1.447(10) . ?
C31 H31A 0.9800 . ?
C31 H31B 0.9800 . ?
C31 H31C 0.9800 . ?
N41 C42 1.135(9) . ?
C41 C42 1.419(11) . ?
C41 H41A 0.9800 . ?
C41 H41B 0.9800 . ?
C41 H41C 0.9800 . ?
